data_4087921
loop_
_publ_author_name
'Weiss, Daniel T.'
'Anneser, Markus R.'
'Haslinger, Stefan'
'P\"othig, Alexander'
'Cokoja, Mirza'
'Basset, Jean-Marie'
'K\"uhn, Fritz E.'

_publ_section_title
;
 NHC Versus Pyridine: How &#x201C;Teeth&#x201D; Change the Redox Behavior
 of Iron(II) Complexes
;
_journal_issue 20
_journal_name_full Organometallics
_journal_page_first 5155
_journal_paper_doi 10.1021/acs.organomet.5b00732
_journal_volume 34
_journal_year 2015
_chemical_compound_source 'see text'
_chemical_formula_moiety 'C24 H23 Fe N7, 2(F6 P), C2 H3 N'
_chemical_formula_sum 'C26 H26 F12 Fe N8 P2'
_chemical_formula_weight 796.34
_space_group_IT_number 2
_space_group_name_Hall '-P 1'
_space_group_name_H-M_alt 'P -1'
_symmetry_cell_setting triclinic
_symmetry_Int_Tables_number 2
_symmetry_space_group_name_Hall '-P 1'
_symmetry_space_group_name_H-M 'P -1'
_atom_sites_solution_hydrogens geom
_atom_sites_solution_primary direct
_atom_sites_solution_secondary difmap
_cell_angle_alpha 78.107(1)
_cell_angle_beta 89.041(1)
_cell_angle_gamma 63.764(1)
_cell_formula_units_Z 2
_cell_length_a 11.8824(2)
_cell_length_b 12.0225(2)
_cell_length_c 12.7153(2)
_cell_measurement_reflns_used 9833
_cell_measurement_temperature 123
_cell_measurement_theta_max 25.3723
_cell_measurement_theta_min 2.4335
_cell_volume 1588.62(5)
_computing_cell_refinement 'SAINT (Bruker, 2008b)'
_computing_data_collection 'APEX II Control Software (Bruker, 2008a)'
_computing_data_reduction 'SAINT (Bruker, 2008b)'
_computing_molecular_graphics 'PLATON (Spek, 2011)'
_computing_publication_material 'PLATON (Spek, 2011), enCIFer (Allen, 2004)'
_computing_structure_refinement 'SHELXL97 (Sheldrick, 1997), SHELXLE (Huebschle, 2011)'
_computing_structure_solution 'SHELXS97 (Sheldrick, 1997)'
_diffrn_ambient_temperature 123
_diffrn_detector ' CCD plate '
_diffrn_detector_area_resol_mean 16
_diffrn_measured_fraction_theta_full 0.987
_diffrn_measured_fraction_theta_max 0.987
_diffrn_measurement_device ' \k-geometry diffractometer '
_diffrn_measurement_device_type ' Bruker APEX-II CCD '
_diffrn_measurement_method ' phi- and omega-rotation '
_diffrn_radiation_monochromator graphite
_diffrn_radiation_probe x-ray
_diffrn_radiation_source 'fine-focus sealed tube'
_diffrn_radiation_type MoK\a
_diffrn_radiation_wavelength 0.71073
_diffrn_reflns_av_R_equivalents 0.0266
_diffrn_reflns_av_sigmaI/netI 0.0188
_diffrn_reflns_limit_h_max 14
_diffrn_reflns_limit_h_min -14
_diffrn_reflns_limit_k_max 14
_diffrn_reflns_limit_k_min -14
_diffrn_reflns_limit_l_max 15
_diffrn_reflns_limit_l_min -15
_diffrn_reflns_number 37054
_diffrn_reflns_reduction_process
;
;
_diffrn_reflns_theta_full 25.38
_diffrn_reflns_theta_max 25.38
_diffrn_reflns_theta_min 1.92
_exptl_absorpt_coefficient_mu 0.680
_exptl_absorpt_correction_T_max 0.879
_exptl_absorpt_correction_T_min 0.824
_exptl_absorpt_correction_type multi-scan
_exptl_absorpt_process_details 'SADABS, Bruker, 2008b'
_exptl_crystal_colour red
_exptl_crystal_density_diffrn 1.665
_exptl_crystal_density_method 'Not Measured'
_exptl_crystal_description fragment
_exptl_crystal_F_000 804
_exptl_crystal_size_max 0.300
_exptl_crystal_size_mid 0.270
_exptl_crystal_size_min 0.200
_refine_diff_density_max 0.605
_refine_diff_density_min -0.382
_refine_diff_density_rms 0.056
_refine_ls_extinction_method none
_refine_ls_goodness_of_fit_ref 1.050
_refine_ls_hydrogen_treatment constr
_refine_ls_matrix_type full
_refine_ls_number_parameters 445
_refine_ls_number_reflns 5777
_refine_ls_number_restraints 0
_refine_ls_restrained_S_all 1.050
_refine_ls_R_factor_all 0.0374
_refine_ls_R_factor_gt 0.0317
_refine_ls_shift/su_max 0.005
_refine_ls_shift/su_mean 0.000
_refine_ls_structure_factor_coef Fsqd
_refine_ls_weighting_details 'calc w=1/[\s^2^(Fo^2^)+(0.0366P)^2^+1.5473P] where P=(Fo^2^+2Fc^2^)/3'
_refine_ls_weighting_scheme calc
_refine_ls_wR_factor_gt 0.0795
_refine_ls_wR_factor_ref 0.0827
_reflns_number_gt 5102
_reflns_number_total 5777
_reflns_threshold_expression I>2\s(I)
_cod_data_source_file om5b00732_si_002.cif
_cod_data_source_block compound_C2_CCDC_1420288
_cod_depositor_comments
;
The following automatic conversions were performed:

data item '_symmetry_cell_setting' value 'Triclinic' was changed to
'triclinic' in accordance with the
/home/saulius/struct/COD-crude-data/automatic-downloads/DataCite-retrospective/ACS/depositions/lib/dictionaries/cif_core.dic
dictionary named 'cif_core.dic' version 2.4.2 last updated on
2011-04-26.

Automatic conversion script
Id: cif_fix_values 6909 2019-04-08 15:41:33Z antanas 
;
_cod_database_code 4087921

loop_
_symmetry_equiv_pos_site_id
_symmetry_equiv_pos_as_xyz
1 x,y,z
2 -x,-y,-z

loop_
_atom_site_aniso_label
_atom_site_aniso_U_11
_atom_site_aniso_U_22
_atom_site_aniso_U_33
_atom_site_aniso_U_23
_atom_site_aniso_U_13
_atom_site_aniso_U_12
Fe1 0.0126(2) 0.0138(2) 0.0167(2) -0.0025(1) 0.0016(1) -0.0045(1)
N1 0.0248(10) 0.0226(9) 0.0232(9) -0.0058(7) -0.0020(7) -0.0090(8)
N2 0.0214(9) 0.0174(9) 0.0207(9) -0.0049(7) 0.0045(7) -0.0056(7)
N3 0.0163(8) 0.0162(8) 0.0217(9) -0.0040(7) 0.0010(7) -0.0075(7)
N4 0.0136(8) 0.0193(9) 0.0194(9) -0.0023(7) 0.0035(7) -0.0057(7)
N5 0.0153(8) 0.0215(9) 0.0223(9) -0.0052(7) 0.0055(7) -0.0089(7)
N6 0.0159(8) 0.0164(9) 0.0209(9) -0.0041(7) 0.0017(7) -0.0052(7)
N7 0.0170(9) 0.0146(8) 0.0192(9) -0.0017(7) -0.0006(7) -0.0051(7)
C1 0.0177(10) 0.0178(10) 0.0181(10) -0.0009(8) 0.0022(8) -0.0072(8)
C2 0.0398(14) 0.0303(13) 0.0251(12) -0.0134(10) 0.0027(10) -0.0148(11)
C3 0.0342(13) 0.0245(12) 0.0255(12) -0.0120(9) 0.0066(10) -0.0089(10)
C4 0.0160(10) 0.0172(10) 0.0282(12) -0.0040(9) 0.0026(8) -0.0026(8)
C5 0.0151(10) 0.0159(10) 0.0284(11) -0.0043(8) 0.0005(8) -0.0076(8)
C6 0.0184(11) 0.0188(11) 0.0326(12) -0.0037(9) -0.0002(9) -0.0050(9)
C7 0.0250(12) 0.0251(12) 0.0279(12) 0.0032(9) -0.0056(9) -0.0090(10)
C8 0.0267(12) 0.0274(12) 0.0228(11) -0.0003(9) 0.0008(9) -0.0148(10)
C9 0.0197(10) 0.0214(11) 0.0220(11) -0.0041(8) 0.0030(8) -0.0101(9)
C10 0.0238(11) 0.0306(12) 0.0233(11) -0.0046(9) -0.0032(9) -0.0126(10)
C11 0.0143(10) 0.0275(11) 0.0213(11) -0.0040(9) 0.0028(8) -0.0071(9)
C12 0.0186(11) 0.0349(13) 0.0194(11) -0.0020(9) 0.0023(8) -0.0091(10)
C13 0.0207(11) 0.0298(12) 0.0260(12) 0.0055(9) 0.0015(9) -0.0065(10)
C14 0.0221(11) 0.0214(11) 0.0297(12) 0.0011(9) 0.0051(9) -0.0076(9)
C15 0.0153(10) 0.0193(10) 0.0243(11) -0.0016(8) 0.0068(8) -0.0071(8)
C16 0.0159(10) 0.0178(10) 0.0266(11) -0.0038(8) 0.0070(8) -0.0068(8)
C17 0.0288(12) 0.0183(11) 0.0341(13) -0.0051(9) 0.0076(10) -0.0072(10)
C18 0.0342(13) 0.0240(12) 0.0360(13) -0.0125(10) 0.0115(10) -0.0139(10)
C19 0.0313(13) 0.0304(13) 0.0288(12) -0.0134(10) 0.0060(10) -0.0167(11)
C20 0.0218(11) 0.0254(11) 0.0253(11) -0.0060(9) 0.0023(9) -0.0103(9)
C21 0.0202(11) 0.0163(10) 0.0294(12) -0.0041(9) 0.0021(9) -0.0054(9)
C22 0.0281(13) 0.0318(14) 0.0573(17) -0.0056(12) 0.0126(12) -0.0170(11)
C23 0.0187(11) 0.0174(10) 0.0201(10) -0.0025(8) -0.0016(8) -0.0062(9)
C24 0.0206(11) 0.0360(13) 0.0309(12) -0.0073(10) 0.0061(9) -0.0156(10)
P1 0.0203(3) 0.0234(3) 0.0275(3) -0.0046(2) 0.0042(2) -0.0067(2)
F1 0.0401(8) 0.0297(8) 0.0573(10) -0.0032(7) 0.0086(7) -0.0167(7)
F2 0.0503(10) 0.0408(9) 0.0688(12) -0.0179(8) 0.0350(9) -0.0087(8)
F3 0.0457(9) 0.0503(9) 0.0326(8) -0.0006(7) -0.0087(7) -0.0218(8)
F4 0.0474(9) 0.0366(8) 0.0480(9) -0.0038(7) 0.0051(7) -0.0261(7)
F5 0.0438(9) 0.0408(9) 0.0390(8) -0.0151(7) 0.0182(7) -0.0111(7)
F6 0.0391(9) 0.0610(11) 0.0537(10) 0.0134(8) -0.0204(8) -0.0219(8)
P2 0.0239(3) 0.0227(3) 0.0254(3) -0.0064(2) 0.0069(2) -0.0106(2)
F7 0.0243(7) 0.0554(10) 0.0405(8) -0.0105(7) 0.0040(6) -0.0132(7)
F8 0.0484(9) 0.0411(9) 0.0404(9) 0.0051(7) 0.0119(7) -0.0202(7)
F9 0.0410(8) 0.0355(8) 0.0472(9) -0.0227(7) 0.0132(7) -0.0185(7)
F10 0.0486(9) 0.0301(8) 0.0482(9) -0.0008(7) 0.0243(7) -0.0148(7)
F11 0.0291(8) 0.0529(10) 0.0525(9) -0.0167(8) 0.0005(7) -0.0162(7)
F12 0.0528(10) 0.0472(9) 0.0509(9) -0.0311(8) 0.0214(8) -0.0230(8)
N8 0.0537(19) 0.074(2) 0.093(3) 0.0098(19) -0.0122(17) -0.0237(17)
C25 0.076(3) 0.075(3) 0.064(2) -0.0204(19) 0.0179(19) -0.055(2)
C26 0.112(3) 0.061(2) 0.100(3) -0.038(2) 0.056(3) -0.056(2)

loop_
_atom_site_label
_atom_site_type_symbol
_atom_site_thermal_displace_type
_atom_site_fract_x
_atom_site_fract_y
_atom_site_fract_z
_atom_site_occupancy
_atom_site_U_iso_or_equiv
_atom_site_calc_flag
_atom_site_refinement_flags
Fe1 Fe Uani 0.64501(3) 0.64493(3) 0.69256(2) 1.000 0.0151(1) d .
N1 N Uani 0.67320(17) 0.76218(17) 0.86347(14) 1.000 0.0240(5) d .
N2 N Uani 0.49229(16) 0.86877(16) 0.77671(14) 1.000 0.0209(5) d .
N3 N Uani 0.52052(15) 0.78651(16) 0.57588(13) 1.000 0.0180(5) d .
N4 N Uani 0.77231(15) 0.51215(16) 0.80572(13) 1.000 0.0184(5) d .
N5 N Uani 0.69065(15) 0.49219(16) 0.62376(14) 1.000 0.0195(5) d .
N6 N Uani 0.51730(15) 0.60064(16) 0.75681(13) 1.000 0.0185(5) d .
N7 N Uani 0.78013(16) 0.67503(15) 0.62678(13) 1.000 0.0180(5) d .
C1 C Uani 0.60387(19) 0.76575(19) 0.77926(16) 1.000 0.0187(6) d .
C2 C Uani 0.6061(2) 0.8629(2) 0.91229(18) 1.000 0.0309(8) d .
C3 C Uani 0.4928(2) 0.9300(2) 0.85733(18) 1.000 0.0287(7) d .
C4 C Uani 0.38225(19) 0.8955(2) 0.70741(17) 1.000 0.0225(6) d .
C5 C Uani 0.41338(19) 0.88486(19) 0.59402(17) 1.000 0.0196(6) d .
C6 C Uani 0.3314(2) 0.9772(2) 0.51009(18) 1.000 0.0248(7) d .
C7 C Uani 0.3577(2) 0.9743(2) 0.40392(18) 1.000 0.0282(7) d .
C8 C Uani 0.4701(2) 0.8785(2) 0.38508(18) 1.000 0.0255(7) d .
C9 C Uani 0.5485(2) 0.7890(2) 0.47188(16) 1.000 0.0208(6) d .
C10 C Uani 0.8013(2) 0.6626(2) 0.89567(18) 1.000 0.0259(7) d .
C11 C Uani 0.81901(19) 0.5309(2) 0.89333(17) 1.000 0.0221(6) d .
C12 C Uani 0.8938(2) 0.4300(2) 0.97580(17) 1.000 0.0261(7) d .
C13 C Uani 0.9286(2) 0.3072(2) 0.96588(18) 1.000 0.0292(7) d .
C14 C Uani 0.8900(2) 0.2874(2) 0.87318(18) 1.000 0.0263(7) d .
C15 C Uani 0.81112(19) 0.39156(19) 0.79430(17) 1.000 0.0205(6) d .
C16 C Uani 0.76836(19) 0.38043(19) 0.69123(17) 1.000 0.0206(6) d .
C17 C Uani 0.8063(2) 0.2641(2) 0.66269(19) 1.000 0.0285(7) d .
C18 C Uani 0.7648(2) 0.2604(2) 0.56354(19) 1.000 0.0302(7) d .
C19 C Uani 0.6843(2) 0.3724(2) 0.49597(19) 1.000 0.0280(7) d .
C20 C Uani 0.6487(2) 0.4856(2) 0.52917(18) 1.000 0.0242(6) d .
C21 C Uani 0.4471(2) 0.56849(19) 0.79839(18) 1.000 0.0232(6) d .
C22 C Uani 0.3559(2) 0.5298(2) 0.8499(2) 1.000 0.0385(9) d .
C23 C Uani 0.86588(19) 0.67885(19) 0.58783(16) 1.000 0.0197(6) d .
C24 C Uani 0.9754(2) 0.6825(2) 0.53701(19) 1.000 0.0281(7) d .
P1 P Uani 0.04423(5) 0.88526(5) 0.72675(5) 1.000 0.0251(2) d .
F1 F Uani 0.07386(14) 1.00396(13) 0.68998(13) 1.000 0.0431(5) d .
F2 F Uani -0.05698(16) 0.96015(15) 0.80345(15) 1.000 0.0572(6) d .
F3 F Uani 0.15036(14) 0.82809(15) 0.82511(12) 1.000 0.0440(5) d .
F4 F Uani 0.01477(14) 0.76623(14) 0.76568(12) 1.000 0.0422(5) d .
F5 F Uani 0.14765(14) 0.80908(14) 0.65424(12) 1.000 0.0433(5) d .
F6 F Uani -0.06104(15) 0.94151(17) 0.62997(14) 1.000 0.0554(6) d .
P2 P Uani 1.20074(5) 0.31276(5) 1.75715(5) 1.000 0.0238(2) d .
F7 F Uani 1.05891(13) 0.36633(15) 1.71191(12) 1.000 0.0419(5) d .
F8 F Uani 1.18438(15) 0.21446(14) 1.85486(12) 1.000 0.0456(5) d .
F9 F Uani 1.24485(13) 0.20816(13) 1.68555(12) 1.000 0.0387(5) d .
F10 F Uani 1.22222(14) 0.40840(13) 1.66178(12) 1.000 0.0449(5) d .
F11 F Uani 1.34467(13) 0.25795(15) 1.80350(13) 1.000 0.0448(5) d .
F12 F Uani 1.15879(15) 0.41529(15) 1.82994(13) 1.000 0.0470(5) d .
N8 N Uani 0.6048(3) 0.2906(3) 0.9865(3) 1.000 0.0798(14) d .
C25 C Uani 0.6807(4) 0.1901(4) 0.9899(3) 1.000 0.0630(16) d .
C26 C Uani 0.7834(4) 0.0590(4) 1.0005(4) 1.000 0.0819(16) d .
H2 H Uiso 0.63510 0.88070 0.97300 1.000 0.0370 c R
H3 H Uiso 0.42590 1.00500 0.87110 1.000 0.0340 c R
H4A H Uiso 0.31610 0.98240 0.70670 1.000 0.0270 c R
H4B H Uiso 0.34820 0.83500 0.73760 1.000 0.0270 c R
H6 H Uiso 0.25600 1.04340 0.52540 1.000 0.0300 c R
H7 H Uiso 0.30040 1.03610 0.34600 1.000 0.0340 c R
H8 H Uiso 0.49300 0.87440 0.31350 1.000 0.0310 c R
H9 H Uiso 0.62680 0.72540 0.45800 1.000 0.0250 c R
H10A H Uiso 0.82550 0.66290 0.96970 1.000 0.0310 c R
H10B H Uiso 0.85900 0.68260 0.84710 1.000 0.0310 c R
H12 H Uiso 0.92090 0.44520 1.03890 1.000 0.0310 c R
H13 H Uiso 0.97880 0.23710 1.02240 1.000 0.0350 c R
H14 H Uiso 0.91680 0.20350 0.86320 1.000 0.0320 c R
H17 H Uiso 0.86050 0.18740 0.71150 1.000 0.0340 c R
H18 H Uiso 0.79150 0.18190 0.54240 1.000 0.0360 c R
H19 H Uiso 0.65330 0.37270 0.42750 1.000 0.0340 c R
H20 H Uiso 0.59160 0.56250 0.48230 1.000 0.0290 c R
H22A H Uiso 0.34100 0.55380 0.91980 1.000 0.0580 c R
H22B H Uiso 0.38870 0.43740 0.86070 1.000 0.0580 c R
H22C H Uiso 0.27670 0.57210 0.80390 1.000 0.0580 c R
H24A H Uiso 0.97420 0.66900 0.46370 1.000 0.0420 c R
H24B H Uiso 1.05240 0.61540 0.57920 1.000 0.0420 c R
H24C H Uiso 0.97330 0.76550 0.53400 1.000 0.0420 c R
H26A H Uiso 0.77680 0.02680 0.93720 1.000 0.1230 c R
H26B H Uiso 0.77610 0.00350 1.06570 1.000 0.1230 c R
H26C H Uiso 0.86510 0.06010 1.00550 1.000 0.1230 c R

loop_
_atom_type_symbol
_atom_type_description
_atom_type_scat_dispersion_real
_atom_type_scat_dispersion_imag
_atom_type_scat_source
C C 0.0033 0.0016 ' International Tables Vol C Tables 4.2.6.8 and 6.1.1.4'
H H 0.0000 0.0000 ' International Tables Vol C Tables 4.2.6.8 and 6.1.1.4'
F F 0.0171 0.0103 ' International Tables Vol C Tables 4.2.6.8 and 6.1.1.4'
Fe Fe 0.3463 0.8444 ' International Tables Vol C Tables 4.2.6.8 and 6.1.1.4'
N N 0.0061 0.0033 ' International Tables Vol C Tables 4.2.6.8 and 6.1.1.4'
P P 0.1023 0.0942 ' International Tables Vol C Tables 4.2.6.8 and 6.1.1.4'

loop_
_geom_angle_atom_site_label_1
_geom_angle_atom_site_label_2
_geom_angle_atom_site_label_3
_geom_angle
_geom_angle_publ_flag
N3 Fe1 N4 176.73(8) yes
N3 Fe1 N5 100.54(7) yes
N3 Fe1 N6 92.93(8) yes
N3 Fe1 N7 89.56(7) yes
N3 Fe1 C1 87.46(8) yes
N4 Fe1 N5 81.23(7) yes
N4 Fe1 N6 89.96(8) yes
N4 Fe1 N7 87.66(8) yes
N4 Fe1 C1 91.10(8) yes
N5 Fe1 N6 84.78(8) yes
N5 Fe1 N7 90.85(7) yes
N5 Fe1 C1 169.76(8) yes
N6 Fe1 N7 175.30(7) yes
N6 Fe1 C1 88.46(9) yes
N7 Fe1 C1 95.64(9) yes
F4 P1 F5 90.40(9) yes
F4 P1 F6 90.54(10) yes
F5 P1 F6 91.15(9) yes
F1 P1 F2 89.95(9) yes
F1 P1 F3 90.03(9) yes
F1 P1 F4 179.06(9) yes
F1 P1 F5 90.19(9) yes
F1 P1 F6 90.19(10) yes
F2 P1 F3 89.09(10) yes
F2 P1 F4 89.44(9) yes
F2 P1 F5 178.11(10) yes
F2 P1 F6 90.73(10) yes
F3 P1 F4 89.24(9) yes
F3 P1 F5 89.03(9) yes
F3 P1 F6 179.71(10) yes
F11 P2 F12 89.92(10) yes
F10 P2 F12 90.48(9) yes
F8 P2 F10 177.90(10) yes
F7 P2 F8 91.16(9) yes
F7 P2 F9 90.78(9) yes
F7 P2 F10 90.94(9) yes
F7 P2 F11 179.76(9) yes
F7 P2 F12 90.08(9) yes
F8 P2 F9 89.98(8) yes
F9 P2 F10 89.99(8) yes
F8 P2 F11 88.60(9) yes
F8 P2 F12 89.52(9) yes
F10 P2 F11 89.30(9) yes
F9 P2 F11 89.22(9) yes
F9 P2 F12 179.02(10) yes
C2 N1 C10 126.83(19) yes
C1 N1 C10 122.20(18) yes
C1 N1 C2 111.0(2) yes
C3 N2 C4 126.00(19) yes
C1 N2 C3 111.24(19) yes
C1 N2 C4 122.06(18) yes
C5 N3 C9 116.71(18) yes
Fe1 N3 C5 124.80(14) yes
Fe1 N3 C9 118.37(15) yes
Fe1 N4 C11 126.31(15) yes
Fe1 N4 C15 115.12(14) yes
C11 N4 C15 118.52(18) yes
Fe1 N5 C16 112.32(14) yes
Fe1 N5 C20 130.39(15) yes
C16 N5 C20 117.05(18) yes
Fe1 N6 C21 176.14(18) yes
Fe1 N7 C23 172.43(17) yes
Fe1 C1 N1 128.16(17) yes
Fe1 C1 N2 127.05(17) yes
N1 C1 N2 104.49(18) yes
N1 C2 C3 106.8(2) yes
N2 C3 C2 106.5(2) yes
N2 C4 C5 112.1(2) yes
N3 C5 C6 121.63(19) yes
N3 C5 C4 119.89(19) yes
C4 C5 C6 118.5(2) no
C5 C6 C7 120.8(2) no
C6 C7 C8 117.8(2) no
C7 C8 C9 118.9(2) no
N3 C9 C8 123.9(2) yes
N1 C10 C11 114.2(2) yes
C10 C11 C12 118.9(2) no
N4 C11 C10 119.36(19) yes
N4 C11 C12 121.4(2) yes
C11 C12 C13 119.6(2) no
C12 C13 C14 119.2(2) no
C13 C14 C15 119.2(2) no
C14 C15 C16 123.24(19) no
N4 C15 C14 121.8(2) yes
N4 C15 C16 114.91(18) yes
N5 C16 C15 115.40(18) yes
C15 C16 C17 122.7(2) no
N5 C16 C17 121.9(2) yes
C16 C17 C18 119.8(2) no
C17 C18 C19 118.7(2) no
C18 C19 C20 119.0(2) no
N5 C20 C19 123.6(2) yes
N6 C21 C22 178.9(2) yes
N7 C23 C24 179.1(2) yes
C3 C2 H2 127.00 no
N1 C2 H2 127.00 no
N2 C3 H3 127.00 no
C2 C3 H3 127.00 no
N2 C4 H4B 109.00 no
C5 C4 H4A 109.00 no
N2 C4 H4A 109.00 no
H4A C4 H4B 108.00 no
C5 C4 H4B 109.00 no
C5 C6 H6 120.00 no
C7 C6 H6 120.00 no
C8 C7 H7 121.00 no
C6 C7 H7 121.00 no
C7 C8 H8 121.00 no
C9 C8 H8 121.00 no
C8 C9 H9 118.00 no
N3 C9 H9 118.00 no
C11 C10 H10A 109.00 no
N1 C10 H10A 109.00 no
N1 C10 H10B 109.00 no
C11 C10 H10B 109.00 no
H10A C10 H10B 108.00 no
C13 C12 H12 120.00 no
C11 C12 H12 120.00 no
C12 C13 H13 120.00 no
C14 C13 H13 120.00 no
C13 C14 H14 120.00 no
C15 C14 H14 120.00 no
C18 C17 H17 120.00 no
C16 C17 H17 120.00 no
C19 C18 H18 121.00 no
C17 C18 H18 121.00 no
C18 C19 H19 121.00 no
C20 C19 H19 120.00 no
N5 C20 H20 118.00 no
C19 C20 H20 118.00 no
C21 C22 H22C 109.00 no
C21 C22 H22A 109.00 no
C21 C22 H22B 109.00 no
H22B C22 H22C 109.00 no
H22A C22 H22B 110.00 no
H22A C22 H22C 109.00 no
H24B C24 H24C 109.00 no
C23 C24 H24A 109.00 no
C23 C24 H24B 109.00 no
C23 C24 H24C 109.00 no
H24A C24 H24B 109.00 no
H24A C24 H24C 109.00 no
N8 C25 C26 176.5(4) yes
C25 C26 H26A 109.00 no
C25 C26 H26B 110.00 no
C25 C26 H26C 110.00 no
H26A C26 H26B 109.00 no
H26A C26 H26C 109.00 no
H26B C26 H26C 109.00 no

loop_
_geom_bond_atom_site_label_1
_geom_bond_atom_site_label_2
_geom_bond_distance
_geom_bond_publ_flag
Fe1 N3 2.0231(17) yes
Fe1 N4 1.9743(18) yes
Fe1 N5 2.0487(18) yes
Fe1 N6 1.9358(19) yes
Fe1 N7 1.937(2) yes
Fe1 C1 1.892(2) yes
P1 F6 1.580(2) yes
P1 F3 1.5997(18) yes
P1 F1 1.5946(17) yes
P1 F2 1.6042(19) yes
P1 F4 1.6002(18) yes
P1 F5 1.5856(17) yes
P2 F10 1.5913(17) yes
P2 F9 1.5994(16) yes
P2 F7 1.5830(18) yes
P2 F11 1.6074(18) yes
P2 F12 1.5925(17) yes
P2 F8 1.6025(17) yes
N1 C10 1.458(3) yes
N1 C2 1.388(3) yes
N1 C1 1.344(3) yes
N2 C4 1.463(3) yes
N2 C1 1.351(3) yes
N2 C3 1.381(3) yes
N3 C9 1.356(3) yes
N3 C5 1.358(3) yes
N4 C11 1.354(3) yes
N4 C15 1.352(3) yes
N5 C16 1.360(3) yes
N5 C20 1.340(3) yes
N6 C21 1.145(3) yes
N7 C23 1.141(3) yes
N8 C25 1.136(6) yes
C2 C3 1.338(3) no
C4 C5 1.499(3) no
C5 C6 1.382(3) no
C6 C7 1.385(3) no
C7 C8 1.382(3) no
C8 C9 1.379(3) no
C10 C11 1.509(3) no
C11 C12 1.384(3) no
C12 C13 1.379(3) no
C13 C14 1.374(3) no
C14 C15 1.389(3) no
C15 C16 1.466(3) no
C16 C17 1.392(3) no
C17 C18 1.378(3) no
C18 C19 1.371(3) no
C19 C20 1.390(3) no
C21 C22 1.455(4) no
C23 C24 1.457(3) no
C2 H2 0.9500 no
C3 H3 0.9500 no
C4 H4B 0.9900 no
C4 H4A 0.9900 no
C6 H6 0.9500 no
C7 H7 0.9500 no
C8 H8 0.9500 no
C9 H9 0.9500 no
C10 H10B 0.9900 no
C10 H10A 0.9900 no
C12 H12 0.9500 no
C13 H13 0.9500 no
C14 H14 0.9500 no
C17 H17 0.9500 no
C18 H18 0.9500 no
C19 H19 0.9500 no
C20 H20 0.9500 no
C22 H22A 0.9800 no
C22 H22C 0.9800 no
C22 H22B 0.9800 no
C24 H24C 0.9800 no
C24 H24B 0.9800 no
C24 H24A 0.9800 no
C25 C26 1.486(6) no
C26 H26A 0.9800 no
C26 H26B 0.9800 no
C26 H26C 0.9800 no

loop_
_geom_torsion_atom_site_label_1
_geom_torsion_atom_site_label_2
_geom_torsion_atom_site_label_3
_geom_torsion_atom_site_label_4
_geom_torsion
_geom_torsion_publ_flag
N5 Fe1 N3 C5 140.62(18) no
N5 Fe1 N3 C9 -43.63(18) no
N6 Fe1 N3 C5 55.39(19) no
N6 Fe1 N3 C9 -128.86(18) no
N7 Fe1 N3 C5 -128.61(19) no
N7 Fe1 N3 C9 47.15(18) no
C1 Fe1 N3 C5 -32.9(2) no
C1 Fe1 N3 C9 142.81(19) no
N5 Fe1 N4 C11 173.3(2) no
N5 Fe1 N4 C15 -9.35(16) no
N6 Fe1 N4 C11 -102.02(19) no
N6 Fe1 N4 C15 75.37(17) no
N7 Fe1 N4 C11 82.04(19) no
N7 Fe1 N4 C15 -100.57(17) no
C1 Fe1 N4 C11 -13.6(2) no
C1 Fe1 N4 C15 163.83(17) no
N3 Fe1 N5 C16 -175.42(16) no
N3 Fe1 N5 C20 -1.3(2) no
N4 Fe1 N5 C16 7.37(16) no
N4 Fe1 N5 C20 -178.5(2) no
N6 Fe1 N5 C16 -83.40(16) no
N6 Fe1 N5 C20 90.7(2) no
N7 Fe1 N5 C16 94.87(16) no
N7 Fe1 N5 C20 -91.0(2) no
N3 Fe1 C1 N1 -156.9(2) no
N3 Fe1 C1 N2 30.4(2) no
N4 Fe1 C1 N1 20.1(2) no
N4 Fe1 C1 N2 -152.6(2) no
N6 Fe1 C1 N1 110.1(2) no
N6 Fe1 C1 N2 -62.6(2) no
N7 Fe1 C1 N1 -67.6(2) no
N7 Fe1 C1 N2 119.7(2) no
C2 N1 C1 Fe1 -174.69(17) no
C2 N1 C1 N2 -0.7(3) no
C10 N1 C1 Fe1 5.0(3) no
C10 N1 C1 N2 179.0(2) no
C1 N1 C2 C3 0.2(3) no
C10 N1 C2 C3 -179.5(2) no
C1 N1 C10 C11 -42.2(3) no
C2 N1 C10 C11 137.4(2) no
C3 N2 C1 Fe1 175.08(17) no
C3 N2 C1 N1 1.0(3) no
C4 N2 C1 Fe1 4.1(3) no
C4 N2 C1 N1 -169.93(19) no
C1 N2 C3 C2 -1.0(3) no
C4 N2 C3 C2 169.6(2) no
C1 N2 C4 C5 -48.0(3) no
C3 N2 C4 C5 142.5(2) no
Fe1 N3 C5 C4 1.6(3) no
Fe1 N3 C5 C6 -178.84(18) no
C9 N3 C5 C4 -174.2(2) no
C9 N3 C5 C6 5.4(3) no
Fe1 N3 C9 C8 178.31(19) no
C5 N3 C9 C8 -5.6(3) no
Fe1 N4 C11 C10 -16.6(3) no
Fe1 N4 C11 C12 170.24(18) no
C15 N4 C11 C10 166.1(2) no
C15 N4 C11 C12 -7.1(3) no
Fe1 N4 C15 C14 -173.05(19) no
Fe1 N4 C15 C16 9.6(3) no
C11 N4 C15 C14 4.6(3) no
C11 N4 C15 C16 -172.8(2) no
Fe1 N5 C16 C15 -4.4(3) no
Fe1 N5 C16 C17 176.88(19) no
C20 N5 C16 C15 -179.4(2) no
C20 N5 C16 C17 1.9(3) no
Fe1 N5 C20 C19 -176.45(19) no
C16 N5 C20 C19 -2.6(4) no
N1 C2 C3 N2 0.5(3) no
N2 C4 C5 N3 43.1(3) no
N2 C4 C5 C6 -136.4(2) no
N3 C5 C6 C7 -1.8(4) no
C4 C5 C6 C7 177.8(2) no
C5 C6 C7 C8 -1.9(4) no
C6 C7 C8 C9 1.8(4) no
C7 C8 C9 N3 2.1(4) no
N1 C10 C11 N4 47.4(3) no
N1 C10 C11 C12 -139.2(2) no
N4 C11 C12 C13 4.3(4) no
C10 C11 C12 C13 -168.9(2) no
C11 C12 C13 C14 1.1(4) no
C12 C13 C14 C15 -3.6(4) no
C13 C14 C15 N4 0.7(4) no
C13 C14 C15 C16 177.9(2) no
N4 C15 C16 N5 -3.2(3) no
N4 C15 C16 C17 175.5(2) no
C14 C15 C16 N5 179.5(2) no
C14 C15 C16 C17 -1.8(4) no
N5 C16 C17 C18 0.0(4) no
C15 C16 C17 C18 -178.6(2) no
C16 C17 C18 C19 -1.4(4) no
C17 C18 C19 C20 0.8(4) no
C18 C19 C20 N5 1.3(4) no
